data_1575110
loop_
_publ_author_name
'Zhang, Li'
'Ma, Chenglin'
'Wang, Xin'
'Zhou, Yannan'
'Song, Jingru'
'Sun, Mizhen'
'Sun, Qikun'
'Zhang, Shi-Tong'
'Yang, Wenjun'
'Xue, Shanfeng'

_publ_section_title
;
 Efficient near-ultraviolet (NUV) electroluminescence based on a
 benzonitrile acceptor HLCT material with balanced carrier mobilities and
 high color purity.
;
_journal_issue 32
_journal_name_full 'Chemical science'
_journal_page_first 14478
_journal_page_last 14484
_journal_paper_doi 10.1039/d5sc03458b
_journal_volume 16
_journal_year 2025
_chemical_formula_moiety 'C31 H22 N2'
_chemical_formula_sum 'C31 H22 N2'
_chemical_formula_weight 422.50
_space_group_crystal_system triclinic
_space_group_IT_number 2
_space_group_name_Hall '-P 1'
_space_group_name_H-M_alt 'P -1'
_atom_sites_solution_hydrogens geom
_atom_sites_solution_primary dual
_audit_creation_date 2025-01-21
_audit_creation_method
;
Olex2 1.3
(compiled 2020.11.12 svn.r5f609507 for OlexSys, GUI svn.r6403)
;
_audit_update_record
;
2025-04-27 deposited with the CCDC.	2025-07-10 downloaded from the CCDC.
;
_cell_angle_alpha 97.07
_cell_angle_beta 100.55
_cell_angle_gamma 113.80
_cell_formula_units_Z 2
_cell_length_a 8.147
_cell_length_b 9.625
_cell_length_c 16.714
_cell_measurement_reflns_used 1681
_cell_measurement_temperature 273.15
_cell_measurement_theta_max 52.77
_cell_measurement_theta_min 2.76
_cell_volume 1150.287
_computing_cell_refinement 'SAINT V8.40B (?, 2016)'
_computing_data_reduction 'SAINT V8.40B (?, 2016)'
_computing_molecular_graphics 'Olex2 1.3 (Dolomanov et al., 2009)'
_computing_publication_material 'Olex2 1.3 (Dolomanov et al., 2009)'
_computing_structure_refinement 'XL  (Sheldrick, 2008)'
_computing_structure_solution 'SHELXT 2018/2 (Sheldrick, 2018)'
_diffrn_ambient_temperature 273.15
_diffrn_measured_fraction_theta_full 0.989
_diffrn_measured_fraction_theta_max 0.989
_diffrn_measurement_device_type 'CCD area detector'
_diffrn_measurement_method 'phi and omega scans'
_diffrn_radiation_monochromator graphite
_diffrn_radiation_type CuK\a
_diffrn_radiation_wavelength 1.54178
_diffrn_reflns_av_R_equivalents 0
_diffrn_reflns_av_unetI/netI 0.0543
_diffrn_reflns_Laue_measured_fraction_full 0.989
_diffrn_reflns_Laue_measured_fraction_max 0.989
_diffrn_reflns_number 4050
_diffrn_reflns_point_group_measured_fraction_full 0.989
_diffrn_reflns_point_group_measured_fraction_max 0.989
_diffrn_reflns_theta_full 66.938
_diffrn_reflns_theta_max 66.938
_diffrn_reflns_theta_min 2.756
_diffrn_source_current 1.1
_diffrn_source_power 0.055
_diffrn_source_voltage 50.0
_exptl_absorpt_coefficient_mu 0.547
_exptl_absorpt_correction_T_max 0.864
_exptl_absorpt_correction_T_min 0.864
_exptl_absorpt_correction_type multi-scan
_exptl_absorpt_process_details
;
TWINABS-2012/1 (Bruker,2012) was used for absorption correction.

Final HKLF 4 output contains 24465 reflections, Rint = 0.1504
 (8357 with I > 3sig(I), Rint = 0.1303)
;
_exptl_crystal_colour 'clear whiteish colourless'
_exptl_crystal_colour_lustre clear
_exptl_crystal_colour_modifier whiteish
_exptl_crystal_colour_primary colourless
_exptl_crystal_density_diffrn 1.220
_exptl_crystal_description block
_exptl_crystal_F_000 444
_exptl_crystal_size_max 0.12
_exptl_crystal_size_mid 0.1
_exptl_crystal_size_min 0.08
_exptl_transmission_factor_max 0.864
_exptl_transmission_factor_min 0.864
_refine_diff_density_max 0.290
_refine_diff_density_min -0.241
_refine_diff_density_rms 0.068
_refine_ls_extinction_method none
_refine_ls_goodness_of_fit_ref 1.032
_refine_ls_hydrogen_treatment constr
_refine_ls_matrix_type full
_refine_ls_number_parameters 298
_refine_ls_number_reflns 4050
_refine_ls_number_restraints 0
_refine_ls_restrained_S_all 1.032
_refine_ls_R_factor_all 0.1108
_refine_ls_R_factor_gt 0.0799
_refine_ls_shift/su_max 0.000
_refine_ls_shift/su_mean 0.000
_refine_ls_structure_factor_coef Fsqd
_refine_ls_weighting_details 'w=1/[\s^2^(Fo^2^)+(0.1774P)^2^] where P=(Fo^2^+2Fc^2^)/3'
_refine_ls_weighting_scheme calc
_refine_ls_wR_factor_gt 0.2338
_refine_ls_wR_factor_ref 0.2713
_reflns_Friedel_coverage 0.000
_reflns_number_gt 2174
_reflns_number_total 4050
_reflns_threshold_expression 'I > 2\s(I)'
_cod_data_source_file d5sc03458b2.cif
_cod_data_source_block 1_CCDC1
_cod_depositor_comments 'Adding full bibliography for 1575109--1575110.cif.'
_cod_original_cell_volume 1150.2
_cod_database_code 1575110
_shelx_shelxl_version_number 2014/7
_shelx_space_group_comment
;
The symmetry employed for this shelxl refinement is uniquely defined
by the following loop, which should always be used as a source of
symmetry information in preference to the above space-group names.
They are only intended as comments.
;
_shelx_estimated_absorpt_t_max 0.958
_shelx_estimated_absorpt_t_min 0.937
_olex2_refinement_description
;
1. Fixed Uiso
 At 1.2 times of:
  All C(H) groups
2.a Aromatic/amide H refined with riding coordinates:
 C2(H2), C3(H3), C4(H4), C5(H5), C6(H6), C8(H8), C9(H9), C10(H10), C11(H11),
 C12(H12), C14(H14), C15(H15), C17(H17), C18(H18), C20(H20), C21(H21), C23(H23),
  C24(H24), C26(H26), C27(H27), C29(H29), C30(H30)
;
_olex2_submission_special_instructions 'No special instructions were received'

loop_
_space_group_symop_operation_xyz
'x, y, z'
'-x, -y, -z'

loop_
_atom_site_label
_atom_site_type_symbol
_atom_site_fract_x
_atom_site_fract_y
_atom_site_fract_z
_atom_site_U_iso_or_equiv
_atom_site_adp_type
_atom_site_occupancy
_atom_site_site_symmetry_order
_atom_site_calc_flag
_atom_site_refinement_flags_posn
_atom_site_refinement_flags_adp
_atom_site_refinement_flags_occupancy
_atom_site_disorder_assembly
_atom_site_disorder_group
C1 C 0.2850(4) 0.4987(3) 0.88578(19) 0.1101(8) Uani 1 1 d . . . . .
C2 C 0.2747(5) 0.5229(4) 0.9673(2) 0.1286(10) Uani 1 1 d . . . . .
H2 H 0.2621 0.4452 0.9971 0.154 Uiso 1 1 calc R U . . .
C3 C 0.2829(5) 0.6619(5) 1.0047(2) 0.1406(12) Uani 1 1 d . . . . .
H3 H 0.2736 0.6769 1.0594 0.169 Uiso 1 1 calc R U . . .
C4 C 0.3048(5) 0.7793(4) 0.9619(3) 0.1331(11) Uani 1 1 d . . . . .
H4 H 0.3126 0.8738 0.9878 0.160 Uiso 1 1 calc R U . . .
C5 C 0.3149(5) 0.7551(4) 0.8812(3) 0.1329(11) Uani 1 1 d . . . . .
H5 H 0.3304 0.8337 0.8519 0.159 Uiso 1 1 calc R U . . .
C6 C 0.3020(4) 0.6132(4) 0.8425(2) 0.1189(9) Uani 1 1 d . . . . .
H6 H 0.3050 0.5963 0.7870 0.143 Uiso 1 1 calc R U . . .
C7 C 0.1197(4) 0.2147(3) 0.85464(17) 0.1031(8) Uani 1 1 d . . . . .
C8 C -0.0589(4) 0.1992(4) 0.83085(18) 0.1141(9) Uani 1 1 d . . . . .
H8 H -0.0802 0.2768 0.8093 0.137 Uiso 1 1 calc R U . . .
C9 C -0.2055(4) 0.0707(4) 0.8385(2) 0.1212(9) Uani 1 1 d . . . . .
H9 H -0.3254 0.0621 0.8229 0.145 Uiso 1 1 calc R U . . .
C10 C -0.1756(5) -0.0452(4) 0.8691(2) 0.1250(10) Uani 1 1 d . . . . .
H10 H -0.2751 -0.1329 0.8740 0.150 Uiso 1 1 calc R U . . .
C11 C 0.0002(5) -0.0315(4) 0.8924(2) 0.1338(10) Uani 1 1 d . . . . .
H11 H 0.0205 -0.1103 0.9130 0.161 Uiso 1 1 calc R U . . .
C12 C 0.1482(4) 0.0981(4) 0.8856(2) 0.1201(9) Uani 1 1 d . . . . .
H12 H 0.2680 0.1069 0.9020 0.144 Uiso 1 1 calc R U . . .
C13 C 0.3883(4) 0.3403(3) 0.79778(17) 0.1049(8) Uani 1 1 d . . . . .
C14 C 0.5623(4) 0.4616(3) 0.8059(2) 0.1155(9) Uani 1 1 d . . . . .
H14 H 0.6024 0.5532 0.8454 0.139 Uiso 1 1 calc R U . . .
C15 C 0.6748(4) 0.4486(3) 0.75716(19) 0.1136(9) Uani 1 1 d . . . . .
H15 H 0.7885 0.5332 0.7637 0.136 Uiso 1 1 calc R U . . .
C16 C 0.6267(4) 0.3138(3) 0.69788(16) 0.0997(7) Uani 1 1 d . . . . .
C17 C 0.4553(4) 0.1944(3) 0.6920(2) 0.1187(9) Uani 1 1 d . . . . .
H17 H 0.4164 0.1018 0.6535 0.142 Uiso 1 1 calc R U . . .
C18 C 0.3401(4) 0.2054(3) 0.73977(19) 0.1199(9) Uani 1 1 d . . . . .
H18 H 0.2267 0.1205 0.7332 0.144 Uiso 1 1 calc R U . . .
C19 C 0.7480(4) 0.3009(3) 0.64421(16) 0.0997(7) Uani 1 1 d . . . . .
C20 C 0.9082(4) 0.4269(3) 0.64277(19) 0.1179(9) Uani 1 1 d . . . . .
H20 H 0.9410 0.5231 0.6766 0.141 Uiso 1 1 calc R U . . .
C21 C 1.0208(4) 0.4143(3) 0.59270(19) 0.1224(10) Uani 1 1 d . . . . .
H21 H 1.1271 0.5021 0.5936 0.147 Uiso 1 1 calc R U . . .
C22 C 0.9793(4) 0.2733(3) 0.54078(17) 0.1041(8) Uani 1 1 d . . . . .
C23 C 0.8185(4) 0.1488(3) 0.54113(19) 0.1129(9) Uani 1 1 d . . . . .
H23 H 0.7838 0.0536 0.5058 0.136 Uiso 1 1 calc R U . . .
C24 C 0.7070(4) 0.1598(3) 0.5917(2) 0.1147(9) Uani 1 1 d . . . . .
H24 H 0.6017 0.0714 0.5910 0.138 Uiso 1 1 calc R U . . .
C25 C 1.1038(4) 0.2596(3) 0.48921(18) 0.1029(7) Uani 1 1 d . . . . .
C26 C 1.0376(4) 0.1831(3) 0.40553(19) 0.1142(9) Uani 1 1 d . . . . .
H26 H 0.9110 0.1403 0.3804 0.137 Uiso 1 1 calc R U . . .
C27 C 1.1564(4) 0.1694(3) 0.3591(2) 0.1164(9) Uani 1 1 d . . . . .
H27 H 1.1101 0.1187 0.3032 0.140 Uiso 1 1 calc R U . . .
C28 C 1.3451(4) 0.2316(3) 0.39629(19) 0.1073(8) Uani 1 1 d . . . . .
C29 C 1.4131(4) 0.3079(3) 0.4798(2) 0.1132(8) Uani 1 1 d . . . . .
H29 H 1.5394 0.3493 0.5050 0.136 Uiso 1 1 calc R U . . .
C30 C 1.2939(4) 0.3222(3) 0.52508(19) 0.1124(8) Uani 1 1 d . . . . .
H30 H 1.3410 0.3746 0.5807 0.135 Uiso 1 1 calc R U . . .
C31 C 1.4744(4) 0.2174(3) 0.3512(2) 0.1135(9) Uani 1 1 d . . . . .
N1 N 0.2714(3) 0.3506(3) 0.84767(16) 0.1132(7) Uani 1 1 d . . . . .
N2 N 1.5819(4) 0.2062(3) 0.31878(18) 0.1313(9) Uani 1 1 d . . . . .

loop_
_atom_site_aniso_label
_atom_site_aniso_U_11
_atom_site_aniso_U_22
_atom_site_aniso_U_33
_atom_site_aniso_U_23
_atom_site_aniso_U_13
_atom_site_aniso_U_12
C1 0.1166(19) 0.0977(18) 0.132(2) 0.0312(16) 0.0517(16) 0.0520(14)
C2 0.161(3) 0.116(2) 0.129(2) 0.0270(18) 0.056(2) 0.073(2)
C3 0.168(3) 0.134(3) 0.136(2) 0.015(2) 0.051(2) 0.080(2)
C4 0.135(2) 0.107(2) 0.164(3) 0.016(2) 0.049(2) 0.0597(18)
C5 0.142(2) 0.107(2) 0.179(3) 0.045(2) 0.073(2) 0.0665(18)
C6 0.127(2) 0.106(2) 0.143(2) 0.0383(18) 0.0609(18) 0.0556(16)
C7 0.1131(18) 0.0962(18) 0.1120(17) 0.0274(13) 0.0469(14) 0.0485(15)
C8 0.120(2) 0.109(2) 0.126(2) 0.0299(16) 0.0408(16) 0.0567(17)
C9 0.111(2) 0.118(2) 0.134(2) 0.0147(18) 0.0370(17) 0.0502(18)
C10 0.119(2) 0.112(2) 0.147(2) 0.0294(19) 0.0576(19) 0.0428(17)
C11 0.139(3) 0.118(2) 0.167(3) 0.060(2) 0.064(2) 0.0598(19)
C12 0.1149(19) 0.117(2) 0.150(2) 0.0510(19) 0.0521(18) 0.0580(17)
C13 0.1112(18) 0.0962(18) 0.1165(17) 0.0273(15) 0.0448(15) 0.0466(14)
C14 0.1156(19) 0.0931(18) 0.136(2) 0.0140(15) 0.0466(16) 0.0412(15)
C15 0.1138(18) 0.0923(17) 0.136(2) 0.0195(16) 0.0470(16) 0.0413(14)
C16 0.1059(17) 0.0858(16) 0.1104(16) 0.0242(14) 0.0349(14) 0.0409(13)
C17 0.124(2) 0.0937(18) 0.130(2) 0.0108(16) 0.0538(17) 0.0334(15)
C18 0.123(2) 0.0916(18) 0.138(2) 0.0168(17) 0.0573(17) 0.0313(15)
C19 0.1070(17) 0.0856(16) 0.1087(16) 0.0260(13) 0.0373(13) 0.0390(13)
C20 0.127(2) 0.0902(18) 0.1265(19) 0.0132(15) 0.0526(17) 0.0315(15)
C21 0.123(2) 0.0931(18) 0.137(2) 0.0182(17) 0.0582(18) 0.0247(15)
C22 0.1081(17) 0.0873(16) 0.1143(17) 0.0229(14) 0.0384(14) 0.0357(13)
C23 0.121(2) 0.0875(17) 0.131(2) 0.0186(15) 0.0517(17) 0.0395(15)
C24 0.1170(19) 0.0859(17) 0.143(2) 0.0231(16) 0.0563(17) 0.0372(14)
C25 0.1077(18) 0.0855(16) 0.1199(19) 0.0311(14) 0.0440(15) 0.0379(13)
C26 0.1058(18) 0.1078(19) 0.1209(19) 0.0163(16) 0.0384(15) 0.0372(14)
C27 0.113(2) 0.106(2) 0.1227(19) 0.0160(16) 0.0431(16) 0.0376(15)
C28 0.1057(18) 0.0906(16) 0.129(2) 0.0314(15) 0.0471(16) 0.0367(13)
C29 0.1056(17) 0.1016(19) 0.134(2) 0.0319(16) 0.0386(16) 0.0416(14)
C30 0.113(2) 0.1036(19) 0.1172(18) 0.0239(15) 0.0362(16) 0.0407(15)
C31 0.1118(19) 0.0894(17) 0.138(2) 0.0280(16) 0.0488(17) 0.0344(14)
N1 0.1275(16) 0.0908(14) 0.1352(17) 0.0280(12) 0.0626(14) 0.0480(12)
N2 0.1214(18) 0.1186(19) 0.156(2) 0.0283(16) 0.0613(17) 0.0442(15)

loop_
_atom_type_symbol
_atom_type_description
_atom_type_scat_dispersion_real
_atom_type_scat_dispersion_imag
_atom_type_scat_source
C C 0.0181 0.0091 'International Tables Vol C Tables 4.2.6.8 and 6.1.1.4'
H H 0.0000 0.0000 'International Tables Vol C Tables 4.2.6.8 and 6.1.1.4'
N N 0.0311 0.0180 'International Tables Vol C Tables 4.2.6.8 and 6.1.1.4'

loop_
_geom_angle_atom_site_label_1
_geom_angle_atom_site_label_2
_geom_angle_atom_site_label_3
_geom_angle
_geom_angle_site_symmetry_1
_geom_angle_site_symmetry_3
_geom_angle_publ_flag
C2 C1 N1 118.7(3) . . ?
C6 C1 C2 119.4(3) . . ?
C6 C1 N1 121.8(3) . . ?
C1 C2 H2 120.0 . . ?
C3 C2 C1 120.0(3) . . ?
C3 C2 H2 120.0 . . ?
C2 C3 H3 119.6 . . ?
C2 C3 C4 120.7(3) . . ?
C4 C3 H3 119.6 . . ?
C3 C4 H4 120.4 . . ?
C5 C4 C3 119.2(3) . . ?
C5 C4 H4 120.4 . . ?
C4 C5 H5 119.9 . . ?
C4 C5 C6 120.2(3) . . ?
C6 C5 H5 119.9 . . ?
C1 C6 C5 120.4(3) . . ?
C1 C6 H6 119.8 . . ?
C5 C6 H6 119.8 . . ?
C8 C7 N1 120.1(3) . . ?
C12 C7 C8 118.8(3) . . ?
C12 C7 N1 121.1(3) . . ?
C7 C8 H8 119.7 . . ?
C9 C8 C7 120.7(3) . . ?
C9 C8 H8 119.7 . . ?
C8 C9 H9 120.0 . . ?
C8 C9 C10 120.0(3) . . ?
C10 C9 H9 120.0 . . ?
C9 C10 H10 120.1 . . ?
C11 C10 C9 119.8(3) . . ?
C11 C10 H10 120.1 . . ?
C10 C11 H11 119.8 . . ?
C10 C11 C12 120.4(3) . . ?
C12 C11 H11 119.8 . . ?
C7 C12 C11 120.3(3) . . ?
C7 C12 H12 119.9 . . ?
C11 C12 H12 119.9 . . ?
C14 C13 N1 122.3(2) . . ?
C18 C13 C14 116.2(2) . . ?
C18 C13 N1 121.4(2) . . ?
C13 C14 H14 119.3 . . ?
C15 C14 C13 121.3(3) . . ?
C15 C14 H14 119.3 . . ?
C14 C15 H15 118.6 . . ?
C14 C15 C16 122.8(3) . . ?
C16 C15 H15 118.6 . . ?
C15 C16 C19 122.7(2) . . ?
C17 C16 C15 114.8(2) . . ?
C17 C16 C19 122.5(2) . . ?
C16 C17 H17 118.3 . . ?
C18 C17 C16 123.3(3) . . ?
C18 C17 H17 118.3 . . ?
C13 C18 H18 119.3 . . ?
C17 C18 C13 121.5(3) . . ?
C17 C18 H18 119.3 . . ?
C20 C19 C16 122.3(2) . . ?
C20 C19 C24 115.9(2) . . ?
C24 C19 C16 121.8(2) . . ?
C19 C20 H20 119.0 . . ?
C21 C20 C19 122.1(3) . . ?
C21 C20 H20 119.0 . . ?
C20 C21 H21 119.2 . . ?
C20 C21 C22 121.6(3) . . ?
C22 C21 H21 119.2 . . ?
C21 C22 C25 121.3(2) . . ?
C23 C22 C21 116.3(2) . . ?
C23 C22 C25 122.4(2) . . ?
C22 C23 H23 118.8 . . ?
C24 C23 C22 122.5(2) . . ?
C24 C23 H23 118.8 . . ?
C19 C24 H24 119.2 . . ?
C23 C24 C19 121.6(2) . . ?
C23 C24 H24 119.2 . . ?
C26 C25 C22 122.4(3) . . ?
C30 C25 C22 119.6(2) . . ?
C30 C25 C26 118.1(3) . . ?
C25 C26 H26 119.4 . . ?
C27 C26 C25 121.2(3) . . ?
C27 C26 H26 119.4 . . ?
C26 C27 H27 120.1 . . ?
C26 C27 C28 119.8(3) . . ?
C28 C27 H27 120.1 . . ?
C27 C28 C29 119.7(3) . . ?
C27 C28 C31 121.9(3) . . ?
C29 C28 C31 118.4(3) . . ?
C28 C29 H29 120.0 . . ?
C30 C29 C28 120.1(3) . . ?
C30 C29 H29 120.0 . . ?
C25 C30 H30 119.4 . . ?
C29 C30 C25 121.2(3) . . ?
C29 C30 H30 119.4 . . ?
N2 C31 C28 176.9(3) . . ?
C7 N1 C1 117.0(2) . . ?
C13 N1 C1 121.4(2) . . ?
C13 N1 C7 121.1(2) . . ?

loop_
_geom_bond_atom_site_label_1
_geom_bond_atom_site_label_2
_geom_bond_distance
_geom_bond_site_symmetry_2
_geom_bond_publ_flag
C1 C2 1.378(4) . ?
C1 C6 1.366(4) . ?
C1 N1 1.440(3) . ?
C2 H2 0.9300 . ?
C2 C3 1.376(4) . ?
C3 H3 0.9300 . ?
C3 C4 1.380(5) . ?
C4 H4 0.9300 . ?
C4 C5 1.364(5) . ?
C5 H5 0.9300 . ?
C5 C6 1.391(4) . ?
C6 H6 0.9300 . ?
C7 C8 1.377(4) . ?
C7 C12 1.375(4) . ?
C7 N1 1.427(3) . ?
C8 H8 0.9300 . ?
C8 C9 1.369(4) . ?
C9 H9 0.9300 . ?
C9 C10 1.372(4) . ?
C10 H10 0.9300 . ?
C10 C11 1.360(5) . ?
C11 H11 0.9300 . ?
C11 C12 1.377(4) . ?
C12 H12 0.9300 . ?
C13 C14 1.395(4) . ?
C13 C18 1.385(4) . ?
C13 N1 1.399(3) . ?
C14 H14 0.9300 . ?
C14 C15 1.364(4) . ?
C15 H15 0.9300 . ?
C15 C16 1.396(4) . ?
C16 C17 1.380(4) . ?
C16 C19 1.481(4) . ?
C17 H17 0.9300 . ?
C17 C18 1.366(4) . ?
C18 H18 0.9300 . ?
C19 C20 1.384(4) . ?
C19 C24 1.400(4) . ?
C20 H20 0.9300 . ?
C20 C21 1.379(4) . ?
C21 H21 0.9300 . ?
C21 C22 1.394(4) . ?
C22 C23 1.375(4) . ?
C22 C25 1.479(4) . ?
C23 H23 0.9300 . ?
C23 C24 1.373(4) . ?
C24 H24 0.9300 . ?
C25 C26 1.393(4) . ?
C25 C30 1.392(4) . ?
C26 H26 0.9300 . ?
C26 C27 1.382(4) . ?
C27 H27 0.9300 . ?
C27 C28 1.387(4) . ?
C28 C29 1.389(4) . ?
C28 C31 1.441(4) . ?
C29 H29 0.9300 . ?
C29 C30 1.374(4) . ?
C30 H30 0.9300 . ?
C31 N2 1.144(3) . ?

loop_
_geom_torsion_atom_site_label_1
_geom_torsion_atom_site_label_2
_geom_torsion_atom_site_label_3
_geom_torsion_atom_site_label_4
_geom_torsion
_geom_torsion_site_symmetry_1
_geom_torsion_site_symmetry_2
_geom_torsion_site_symmetry_3
_geom_torsion_site_symmetry_4
_geom_torsion_publ_flag
C1 C2 C3 C4 -1.1(5) . . . . ?
C2 C1 C6 C5 2.1(5) . . . . ?
C2 C1 N1 C7 50.1(4) . . . . ?
C2 C1 N1 C13 -137.2(3) . . . . ?
C2 C3 C4 C5 1.2(6) . . . . ?
C3 C4 C5 C6 0.4(5) . . . . ?
C4 C5 C6 C1 -2.1(5) . . . . ?
C6 C1 C2 C3 -0.5(5) . . . . ?
C6 C1 N1 C7 -127.8(3) . . . . ?
C6 C1 N1 C13 44.8(4) . . . . ?
C7 C8 C9 C10 -0.9(4) . . . . ?
C8 C7 C12 C11 0.1(4) . . . . ?
C8 C7 N1 C1 52.7(4) . . . . ?
C8 C7 N1 C13 -120.0(3) . . . . ?
C8 C9 C10 C11 0.5(5) . . . . ?
C9 C10 C11 C12 0.2(5) . . . . ?
C10 C11 C12 C7 -0.4(5) . . . . ?
C12 C7 C8 C9 0.6(4) . . . . ?
C12 C7 N1 C1 -126.8(3) . . . . ?
C12 C7 N1 C13 60.5(4) . . . . ?
C13 C14 C15 C16 -1.6(5) . . . . ?
C14 C13 C18 C17 -1.7(5) . . . . ?
C14 C13 N1 C1 24.7(4) . . . . ?
C14 C13 N1 C7 -162.9(3) . . . . ?
C14 C15 C16 C17 0.4(5) . . . . ?
C14 C15 C16 C19 179.1(3) . . . . ?
C15 C16 C17 C18 0.1(5) . . . . ?
C15 C16 C19 C20 -7.1(5) . . . . ?
C15 C16 C19 C24 172.9(3) . . . . ?
C16 C17 C18 C13 0.6(5) . . . . ?
C16 C19 C20 C21 180.0(3) . . . . ?
C16 C19 C24 C23 179.1(3) . . . . ?
C17 C16 C19 C20 171.5(3) . . . . ?
C17 C16 C19 C24 -8.5(5) . . . . ?
C18 C13 C14 C15 2.1(5) . . . . ?
C18 C13 N1 C1 -158.2(3) . . . . ?
C18 C13 N1 C7 14.2(4) . . . . ?
C19 C16 C17 C18 -178.6(3) . . . . ?
C19 C20 C21 C22 -0.2(5) . . . . ?
C20 C19 C24 C23 -0.9(5) . . . . ?
C20 C21 C22 C23 1.3(5) . . . . ?
C20 C21 C22 C25 -178.1(3) . . . . ?
C21 C22 C23 C24 -2.3(5) . . . . ?
C21 C22 C25 C26 -134.2(3) . . . . ?
C21 C22 C25 C30 47.2(4) . . . . ?
C22 C23 C24 C19 2.1(5) . . . . ?
C22 C25 C26 C27 -178.7(3) . . . . ?
C22 C25 C30 C29 178.1(3) . . . . ?
C23 C22 C25 C26 46.5(4) . . . . ?
C23 C22 C25 C30 -132.2(3) . . . . ?
C24 C19 C20 C21 -0.1(5) . . . . ?
C25 C22 C23 C24 177.1(3) . . . . ?
C25 C26 C27 C28 0.6(4) . . . . ?
C26 C25 C30 C29 -0.6(4) . . . . ?
C26 C27 C28 C29 -0.4(4) . . . . ?
C26 C27 C28 C31 178.6(3) . . . . ?
C27 C28 C29 C30 -0.3(4) . . . . ?
C28 C29 C30 C25 0.8(4) . . . . ?
C30 C25 C26 C27 -0.1(4) . . . . ?
C31 C28 C29 C30 -179.3(3) . . . . ?
N1 C1 C2 C3 -178.5(3) . . . . ?
N1 C1 C6 C5 -180.0(3) . . . . ?
N1 C7 C8 C9 -178.9(2) . . . . ?
N1 C7 C12 C11 179.5(3) . . . . ?
N1 C13 C14 C15 179.4(3) . . . . ?
N1 C13 C18 C17 -179.0(3) . . . . ?
